data_2233096
loop_
_publ_author_name
'Wang, Zi Jia'

_publ_section_title
;
 Bis[5-(pyridin-2-yl)pyrazine-2-carbonitrile-\k^2^<i>N</i>^4^,<i>N</i>^5^]silver
 hexafluoridophosphate
;
_journal_coeditor_code BT5734
_journal_issue 1
_journal_name_full 'Acta Crystallographica Section E'
_journal_page_first m5
_journal_paper_doi 10.1107/S1600536811051403
_journal_volume 68
_journal_year 2012
_chemical_formula_iupac '[Ag (C10 H6 N4)2] P F6'
_chemical_formula_moiety 'C20 H12 Ag N8 +, P F6 -'
_chemical_formula_sum 'C20 H12 Ag F6 N8 P'
_chemical_formula_weight 617.22
_chemical_name_systematic
;
Bis[5-(pyridin-2-yl)pyrazine-2-carbonitrile-\k^2^<i>N</i>^4^,<i>N</i>^5^]silver
hexafluoridophosphate
;
_space_group_IT_number 2
_symmetry_cell_setting triclinic
_symmetry_space_group_name_Hall '-P 1'
_symmetry_space_group_name_H-M 'P -1'
_atom_sites_solution_hydrogens geom
_atom_sites_solution_primary direct
_atom_sites_solution_secondary difmap
_audit_creation_method SHELXL97
_cell_angle_alpha 77.023(2)
_cell_angle_beta 86.926(2)
_cell_angle_gamma 84.809(2)
_cell_formula_units_Z 2
_cell_length_a 8.8989(9)
_cell_length_b 9.1711(10)
_cell_length_c 14.0804(15)
_cell_measurement_reflns_used 252
_cell_measurement_temperature 293(2)
_cell_measurement_theta_max 28.31
_cell_measurement_theta_min 2.29
_cell_volume 1114.5(2)
_computing_cell_refinement '<i>SAINT</i> (Bruker, 2007)'
_computing_data_collection '<i>APEX2</i> (Bruker, 2007)'
_computing_data_reduction '<i>SAINT</i> (Bruker, 2007)'
_computing_molecular_graphics '<i>SHELXTL</i> (Sheldrick, 2008)'
_computing_publication_material
;
<i>SHELXTL</i> (Sheldrick, 2008) and <i>PLATON</i> (Spek, 2009)
;
_computing_structure_refinement 'SHELXL97 (Sheldrick, 2008)'
_computing_structure_solution 'SHELXS97 (Sheldrick, 2008)'
_diffrn_ambient_temperature 293(2)
_diffrn_measured_fraction_theta_full 0.980
_diffrn_measured_fraction_theta_max 0.980
_diffrn_measurement_device_type 'Bruker APEXII CCD area-detector'
_diffrn_measurement_method '\w scans'
_diffrn_radiation_monochromator graphite
_diffrn_radiation_source 'fine-focus sealed tube'
_diffrn_radiation_type MoK\a
_diffrn_radiation_wavelength 0.71073
_diffrn_reflns_av_R_equivalents 0.0165
_diffrn_reflns_av_sigmaI/netI 0.0265
_diffrn_reflns_limit_h_max 11
_diffrn_reflns_limit_h_min -11
_diffrn_reflns_limit_k_max 11
_diffrn_reflns_limit_k_min -12
_diffrn_reflns_limit_l_max 18
_diffrn_reflns_limit_l_min -14
_diffrn_reflns_number 8106
_diffrn_reflns_theta_full 28.31
_diffrn_reflns_theta_max 28.31
_diffrn_reflns_theta_min 2.29
_exptl_absorpt_coefficient_mu 1.054
_exptl_absorpt_correction_T_max 1.000000
_exptl_absorpt_correction_T_min 0.860967
_exptl_absorpt_correction_type multi-scan
_exptl_absorpt_process_details '(SADABS; Bruker, 2007)'
_exptl_crystal_colour colorless
_exptl_crystal_density_diffrn 1.839
_exptl_crystal_density_method 'not measured'
_exptl_crystal_description block
_exptl_crystal_F_000 608
_exptl_crystal_size_max 0.38
_exptl_crystal_size_mid 0.30
_exptl_crystal_size_min 0.30
_refine_diff_density_max 0.709
_refine_diff_density_min -0.368
_refine_ls_extinction_method none
_refine_ls_goodness_of_fit_ref 1.042
_refine_ls_hydrogen_treatment constr
_refine_ls_matrix_type full
_refine_ls_number_parameters 325
_refine_ls_number_reflns 5438
_refine_ls_number_restraints 0
_refine_ls_restrained_S_all 1.042
_refine_ls_R_factor_all 0.0399
_refine_ls_R_factor_gt 0.0318
_refine_ls_shift/su_max 0.001
_refine_ls_shift/su_mean 0.000
_refine_ls_structure_factor_coef Fsqd
_refine_ls_weighting_details 'calc w=1/[\s^2^(Fo^2^)+(0.0427P)^2^+0.4779P]  P=(Fo^2^+2Fc^2^)/3'
_refine_ls_weighting_scheme calc
_refine_ls_wR_factor_gt 0.0840
_refine_ls_wR_factor_ref 0.0903
_reflns_number_gt 4544
_reflns_number_total 5438
_reflns_threshold_expression I>2\s(I)
_cod_data_source_file bt5734.cif
_cod_data_source_block I
_cod_database_code 2233096
_cod_database_fobs_code 2233096

loop_
_symmetry_equiv_pos_as_xyz
'x, y, z'
'-x, -y, -z'

loop_
_atom_site_type_symbol
_atom_site_label
_atom_site_fract_x
_atom_site_fract_y
_atom_site_fract_z
_atom_site_U_iso_or_equiv
_atom_site_adp_type
_atom_site_calc_flag
_atom_site_refinement_flags
_atom_site_occupancy
_atom_site_symmetry_multiplicity
Ag Ag1 0.48500(2) 0.72149(2) 0.719902(13) 0.05876(9) Uani d . 1 1
N N1 0.5186(2) 0.8140(2) 0.85560(14) 0.0472(4) Uani d . 1 1
N N2 0.2770(2) 0.6575(2) 0.83133(14) 0.0488(4) Uani d . 1 1
N N3 0.0214(2) 0.6780(2) 0.95255(15) 0.0519(5) Uani d . 1 1
N N4 0.6022(2) 0.6137(2) 0.60099(14) 0.0421(4) Uani d . 1 1
N N5 0.3774(2) 0.8372(2) 0.55962(13) 0.0417(4) Uani d . 1 1
N N6 0.3283(2) 0.9988(2) 0.37004(15) 0.0512(5) Uani d . 1 1
N N7 -0.2337(3) 0.5344(3) 0.8368(2) 0.0701(7) Uani d . 1 1
N N8 0.0293(3) 1.2382(3) 0.4069(2) 0.0654(6) Uani d . 1 1
C C1 0.6476(3) 0.8679(3) 0.8722(2) 0.0577(6) Uani d . 1 1
H H1A 0.7109 0.9045 0.8191 0.069 Uiso calc R 1 1
C C2 0.6908(3) 0.8716(4) 0.9636(2) 0.0644(7) Uani d . 1 1
H H2A 0.7806 0.9108 0.9722 0.077 Uiso calc R 1 1
C C3 0.5984(4) 0.8163(4) 1.0420(2) 0.0747(9) Uani d . 1 1
H H3A 0.6266 0.8143 1.1049 0.090 Uiso calc R 1 1
C C4 0.4630(3) 0.7635(4) 1.0269(2) 0.0659(7) Uani d . 1 1
H H4A 0.3982 0.7273 1.0793 0.079 Uiso calc R 1 1
C C5 0.4258(3) 0.7655(3) 0.93238(17) 0.0471(5) Uani d . 1 1
C C6 0.2814(3) 0.7132(3) 0.91130(15) 0.0429(5) Uani d . 1 1
C C7 0.1518(3) 0.7245(3) 0.97008(17) 0.0494(5) Uani d . 1 1
H H7A 0.1570 0.7666 1.0239 0.059 Uiso calc R 1 1
C C8 0.1461(3) 0.6118(3) 0.81258(18) 0.0526(6) Uani d . 1 1
H H8A 0.1394 0.5724 0.7577 0.063 Uiso calc R 1 1
C C9 0.0207(3) 0.6218(3) 0.87300(18) 0.0478(5) Uani d . 1 1
C C10 -0.1216(3) 0.5724(3) 0.8523(2) 0.0555(6) Uani d . 1 1
C C11 0.7058(3) 0.4967(3) 0.62202(18) 0.0493(5) Uani d . 1 1
H H11A 0.7194 0.4500 0.6871 0.059 Uiso calc R 1 1
C C12 0.7931(3) 0.4422(3) 0.5521(2) 0.0531(6) Uani d . 1 1
H H12A 0.8631 0.3601 0.5696 0.064 Uiso calc R 1 1
C C13 0.7749(3) 0.5111(3) 0.4566(2) 0.0551(6) Uani d . 1 1
H H13A 0.8345 0.4784 0.4080 0.066 Uiso calc R 1 1
C C14 0.6665(3) 0.6305(3) 0.43296(18) 0.0474(5) Uani d . 1 1
H H14A 0.6512 0.6779 0.3681 0.057 Uiso calc R 1 1
C C15 0.5814(2) 0.6782(2) 0.50681(15) 0.0346(4) Uani d . 1 1
C C16 0.4612(2) 0.8042(2) 0.48494(15) 0.0345(4) Uani d . 1 1
C C17 0.4369(3) 0.8876(3) 0.39062(17) 0.0487(5) Uani d . 1 1
H H17A 0.4991 0.8647 0.3398 0.058 Uiso calc R 1 1
C C18 0.2663(2) 0.9470(3) 0.53981(18) 0.0453(5) Uani d . 1 1
H H18A 0.2047 0.9712 0.5904 0.054 Uiso calc R 1 1
C C19 0.2421(2) 1.0246(2) 0.44564(17) 0.0407(4) Uani d . 1 1
C C20 0.1224(3) 1.1448(3) 0.4237(2) 0.0494(5) Uani d . 1 1
P P1 0.04799(7) 1.12551(7) 0.76794(5) 0.04787(15) Uani d . 1 1
F F5 0.0408(3) 1.1620(2) 0.65229(13) 0.0903(6) Uani d . 1 1
F F4 0.2221(2) 1.0737(3) 0.75732(16) 0.0945(7) Uani d . 1 1
F F3 -0.1266(2) 1.1778(3) 0.77714(17) 0.0920(6) Uani d . 1 1
F F6 0.0579(3) 1.0844(3) 0.88231(14) 0.1011(7) Uani d . 1 1
F F1 0.0880(3) 1.2901(2) 0.7634(2) 0.1208(9) Uani d . 1 1
F F2 0.0083(3) 0.9602(2) 0.77003(17) 0.0918(6) Uani d . 1 1

loop_
_atom_site_aniso_label
_atom_site_aniso_U_11
_atom_site_aniso_U_22
_atom_site_aniso_U_33
_atom_site_aniso_U_12
_atom_site_aniso_U_13
_atom_site_aniso_U_23
Ag1 0.06857(14) 0.07215(15) 0.03810(11) -0.00412(10) 0.00886(8) -0.02065(9)
N1 0.0422(10) 0.0584(12) 0.0420(10) 0.0000(8) 0.0002(8) -0.0152(9)
N2 0.0525(11) 0.0576(12) 0.0382(10) -0.0042(9) 0.0012(8) -0.0152(8)
N3 0.0503(11) 0.0603(12) 0.0461(11) -0.0050(9) 0.0022(9) -0.0146(9)
N4 0.0423(9) 0.0452(10) 0.0400(9) 0.0016(8) -0.0038(7) -0.0136(8)
N5 0.0372(9) 0.0492(10) 0.0403(9) 0.0015(7) 0.0019(7) -0.0156(8)
N6 0.0467(10) 0.0569(12) 0.0464(11) 0.0084(9) -0.0023(8) -0.0088(9)
N7 0.0617(14) 0.0812(17) 0.0726(16) -0.0124(13) -0.0100(12) -0.0234(13)
N8 0.0524(12) 0.0628(14) 0.0816(17) 0.0149(11) -0.0132(12) -0.0223(12)
C1 0.0458(13) 0.0699(17) 0.0585(15) -0.0028(12) 0.0013(11) -0.0181(13)
C2 0.0472(13) 0.083(2) 0.0680(18) -0.0040(13) -0.0085(12) -0.0263(15)
C3 0.0706(18) 0.109(3) 0.0515(16) -0.0126(17) -0.0169(14) -0.0258(16)
C4 0.0655(16) 0.096(2) 0.0383(13) -0.0135(15) -0.0038(11) -0.0151(13)
C5 0.0469(12) 0.0547(13) 0.0395(11) -0.0005(10) -0.0023(9) -0.0114(10)
C6 0.0481(11) 0.0473(12) 0.0322(10) -0.0012(9) -0.0012(8) -0.0071(9)
C7 0.0528(13) 0.0593(14) 0.0382(11) -0.0051(11) 0.0016(9) -0.0156(10)
C8 0.0591(14) 0.0607(14) 0.0415(12) -0.0079(11) -0.0018(10) -0.0175(11)
C9 0.0507(12) 0.0477(12) 0.0437(12) -0.0036(10) -0.0045(10) -0.0064(10)
C10 0.0570(15) 0.0587(15) 0.0513(14) -0.0068(12) -0.0052(11) -0.0116(11)
C11 0.0507(13) 0.0499(13) 0.0471(13) 0.0053(10) -0.0126(10) -0.0114(10)
C12 0.0461(12) 0.0479(13) 0.0665(16) 0.0111(10) -0.0114(11) -0.0189(12)
C13 0.0518(13) 0.0567(14) 0.0570(15) 0.0116(11) 0.0060(11) -0.0214(12)
C14 0.0487(12) 0.0505(13) 0.0420(12) 0.0065(10) 0.0043(9) -0.0134(10)
C15 0.0311(9) 0.0349(9) 0.0395(10) -0.0028(7) 0.0001(7) -0.0121(8)
C16 0.0302(9) 0.0368(10) 0.0389(10) -0.0037(7) 0.0001(7) -0.0137(8)
C17 0.0461(12) 0.0562(13) 0.0402(12) 0.0100(10) 0.0041(9) -0.0098(10)
C18 0.0372(10) 0.0525(13) 0.0480(12) 0.0043(9) 0.0032(9) -0.0194(10)
C19 0.0310(9) 0.0394(10) 0.0540(13) -0.0015(8) -0.0045(8) -0.0148(9)
C20 0.0384(11) 0.0507(13) 0.0610(15) 0.0020(10) -0.0063(10) -0.0176(11)
P1 0.0530(3) 0.0482(3) 0.0428(3) -0.0012(3) 0.0021(2) -0.0128(3)
F5 0.1156(16) 0.0957(14) 0.0469(9) 0.0363(12) -0.0066(10) -0.0060(9)
F4 0.0560(10) 0.1330(19) 0.0913(15) 0.0151(11) -0.0017(10) -0.0271(13)
F3 0.0626(11) 0.1042(15) 0.1056(16) 0.0126(10) 0.0113(10) -0.0262(13)
F6 0.1187(17) 0.140(2) 0.0472(10) -0.0087(15) -0.0014(10) -0.0267(11)
F1 0.146(2) 0.0698(13) 0.160(2) -0.0404(14) 0.0392(18) -0.0522(15)
F2 0.1197(17) 0.0551(10) 0.1022(16) -0.0126(10) -0.0138(13) -0.0163(10)

loop_
_atom_type_symbol
_atom_type_description
_atom_type_scat_dispersion_real
_atom_type_scat_dispersion_imag
_atom_type_scat_source
C C 0.0033 0.0016 'International Tables Vol C Tables 4.2.6.8 and 6.1.1.4'
H H 0.0000 0.0000 'International Tables Vol C Tables 4.2.6.8 and 6.1.1.4'
N N 0.0061 0.0033 'International Tables Vol C Tables 4.2.6.8 and 6.1.1.4'
F F 0.0171 0.0103 'International Tables Vol C Tables 4.2.6.8 and 6.1.1.4'
P P 0.1023 0.0942 'International Tables Vol C Tables 4.2.6.8 and 6.1.1.4'
Ag Ag -0.8971 1.1015 'International Tables Vol C Tables 4.2.6.8 and 6.1.1.4'

loop_
_geom_angle_atom_site_label_1
_geom_angle_atom_site_label_2
_geom_angle_atom_site_label_3
_geom_angle
N4 Ag1 N1 145.43(7)
N4 Ag1 N2 133.18(7)
N1 Ag1 N2 72.30(7)
N4 Ag1 N5 69.52(6)
N1 Ag1 N5 132.63(7)
N2 Ag1 N5 106.77(7)
C5 N1 C1 118.0(2)
C5 N1 Ag1 115.17(16)
C1 N1 Ag1 123.14(16)
C8 N2 C6 117.4(2)
C8 N2 Ag1 127.48(16)
C6 N2 Ag1 112.57(15)
C7 N3 C9 115.6(2)
C15 N4 C11 117.90(19)
C15 N4 Ag1 119.88(13)
C11 N4 Ag1 121.75(15)
C16 N5 C18 117.68(19)
C16 N5 Ag1 113.32(13)
C18 N5 Ag1 127.61(14)
C19 N6 C17 115.7(2)
N1 C1 C2 123.2(3)
N1 C1 H1A 118.4
C2 C1 H1A 118.4
C1 C2 C3 118.5(3)
C1 C2 H2A 120.8
C3 C2 H2A 120.8
C2 C3 C4 119.6(3)
C2 C3 H3A 120.2
C4 C3 H3A 120.2
C3 C4 C5 118.7(3)
C3 C4 H4A 120.7
C5 C4 H4A 120.7
N1 C5 C4 122.0(2)
N1 C5 C6 116.7(2)
C4 C5 C6 121.3(2)
N2 C6 C7 120.2(2)
N2 C6 C5 117.8(2)
C7 C6 C5 121.9(2)
N3 C7 C6 122.9(2)
N3 C7 H7A 118.6
C6 C7 H7A 118.6
N2 C8 C9 121.1(2)
N2 C8 H8A 119.4
C9 C8 H8A 119.4
N3 C9 C8 122.9(2)
N3 C9 C10 116.1(2)
C8 C9 C10 121.0(2)
N7 C10 C9 179.3(3)
N4 C11 C12 123.3(2)
N4 C11 H11A 118.4
C12 C11 H11A 118.4
C13 C12 C11 118.6(2)
C13 C12 H12A 120.7
C11 C12 H12A 120.7
C12 C13 C14 119.1(2)
C12 C13 H13A 120.4
C14 C13 H13A 120.4
C15 C14 C13 119.2(2)
C15 C14 H14A 120.4
C13 C14 H14A 120.4
N4 C15 C14 121.82(19)
N4 C15 C16 117.00(17)
C14 C15 C16 121.18(19)
N5 C16 C17 120.12(19)
N5 C16 C15 117.60(18)
C17 C16 C15 122.27(18)
N6 C17 C16 122.8(2)
N6 C17 H17A 118.6
C16 C17 H17A 118.6
N5 C18 C19 120.9(2)
N5 C18 H18A 119.6
C19 C18 H18A 119.6
N6 C19 C18 122.76(19)
N6 C19 C20 116.0(2)
C18 C19 C20 121.2(2)
N8 C20 C19 179.9(3)
F1 P1 F6 91.37(15)
F1 P1 F2 178.75(15)
F6 P1 F2 89.84(13)
F1 P1 F4 90.26(15)
F6 P1 F4 90.18(13)
F2 P1 F4 89.45(13)
F1 P1 F5 89.97(15)
F6 P1 F5 178.18(13)
F2 P1 F5 88.81(12)
F4 P1 F5 88.57(11)
F1 P1 F3 89.76(14)
F6 P1 F3 90.52(13)
F2 P1 F3 90.52(13)
F4 P1 F3 179.29(12)
F5 P1 F3 90.72(12)

loop_
_geom_bond_atom_site_label_1
_geom_bond_atom_site_label_2
_geom_bond_distance
Ag1 N4 2.2887(18)
Ag1 N1 2.301(2)
Ag1 N2 2.389(2)
Ag1 N5 2.4714(19)
N1 C5 1.343(3)
N1 C1 1.342(3)
N2 C8 1.331(3)
N2 C6 1.340(3)
N3 C7 1.326(3)
N3 C9 1.334(3)
N4 C15 1.341(3)
N4 C11 1.341(3)
N5 C16 1.331(3)
N5 C18 1.339(3)
N6 C19 1.330(3)
N6 C17 1.333(3)
N7 C10 1.134(4)
N8 C20 1.131(3)
C1 C2 1.371(4)
C1 H1A 0.9300
C2 C3 1.371(5)
C2 H2A 0.9300
C3 C4 1.382(4)
C3 H3A 0.9300
C4 C5 1.385(3)
C4 H4A 0.9300
C5 C6 1.478(3)
C6 C7 1.393(3)
C7 H7A 0.9300
C8 C9 1.376(4)
C8 H8A 0.9300
C9 C10 1.448(4)
C11 C12 1.374(4)
C11 H11A 0.9300
C12 C13 1.362(4)
C12 H12A 0.9300
C13 C14 1.386(3)
C13 H13A 0.9300
C14 C15 1.381(3)
C14 H14A 0.9300
C15 C16 1.492(3)
C16 C17 1.393(3)
C17 H17A 0.9300
C18 C19 1.375(3)
C18 H18A 0.9300
C19 C20 1.454(3)
P1 F1 1.568(2)
P1 F6 1.575(2)
P1 F2 1.5812(19)
P1 F4 1.5883(19)
P1 F5 1.5906(18)
P1 F3 1.5908(19)

loop_
_geom_hbond_atom_site_label_D
_geom_hbond_atom_site_label_H
_geom_hbond_atom_site_label_A
_geom_hbond_site_symmetry_A
_geom_hbond_distance_DH
_geom_hbond_distance_HA
_geom_hbond_distance_DA
_geom_hbond_angle_DHA
_geom_hbond_publ_flag
C11 H11A N7 1_655 0.93 2.47 3.201(2) 135 y

loop_
_geom_torsion_atom_site_label_1
_geom_torsion_atom_site_label_2
_geom_torsion_atom_site_label_3
_geom_torsion_atom_site_label_4
_geom_torsion
N4 Ag1 N1 C5 -132.25(17)
N2 Ag1 N1 C5 11.13(16)
N5 Ag1 N1 C5 107.90(18)
N4 Ag1 N1 C1 25.6(3)
N2 Ag1 N1 C1 169.0(2)
N5 Ag1 N1 C1 -94.3(2)
N4 Ag1 N2 C8 -43.4(3)
N1 Ag1 N2 C8 164.3(2)
N5 Ag1 N2 C8 34.0(2)
N4 Ag1 N2 C6 155.58(14)
N1 Ag1 N2 C6 3.24(16)
N5 Ag1 N2 C6 -127.02(16)
N1 Ag1 N4 C15 -124.46(16)
N2 Ag1 N4 C15 106.73(17)
N5 Ag1 N4 C15 12.60(15)
N1 Ag1 N4 C11 47.6(2)
N2 Ag1 N4 C11 -81.3(2)
N5 Ag1 N4 C11 -175.4(2)
N4 Ag1 N5 C16 -14.09(14)
N1 Ag1 N5 C16 134.22(14)
N2 Ag1 N5 C16 -144.66(14)
N4 Ag1 N5 C18 179.8(2)
N1 Ag1 N5 C18 -31.9(2)
N2 Ag1 N5 C18 49.2(2)
C5 N1 C1 C2 1.9(4)
Ag1 N1 C1 C2 -155.3(2)
N1 C1 C2 C3 0.7(5)
C1 C2 C3 C4 -2.2(5)
C2 C3 C4 C5 1.2(5)
C1 N1 C5 C4 -3.0(4)
Ag1 N1 C5 C4 156.0(2)
C1 N1 C5 C6 177.3(2)
Ag1 N1 C5 C6 -23.7(3)
C3 C4 C5 N1 1.5(5)
C3 C4 C5 C6 -178.8(3)
C8 N2 C6 C7 -1.3(3)
Ag1 N2 C6 C7 161.78(18)
C8 N2 C6 C5 -179.5(2)
Ag1 N2 C6 C5 -16.4(3)
N1 C5 C6 N2 27.7(3)
C4 C5 C6 N2 -152.0(3)
N1 C5 C6 C7 -150.4(2)
C4 C5 C6 C7 29.9(4)
C9 N3 C7 C6 -1.4(4)
N2 C6 C7 N3 2.1(4)
C5 C6 C7 N3 -179.8(2)
C6 N2 C8 C9 0.1(4)
Ag1 N2 C8 C9 -160.13(19)
C7 N3 C9 C8 0.2(4)
C7 N3 C9 C10 -179.2(2)
N2 C8 C9 N3 0.5(4)
N2 C8 C9 C10 179.8(2)
N3 C9 C10 N7 1E1(3)
C8 C9 C10 N7 -17E1(10)
C15 N4 C11 C12 1.3(4)
Ag1 N4 C11 C12 -170.83(19)
N4 C11 C12 C13 0.7(4)
C11 C12 C13 C14 -1.9(4)
C12 C13 C14 C15 1.1(4)
C11 N4 C15 C14 -2.2(3)
Ag1 N4 C15 C14 170.13(17)
C11 N4 C15 C16 177.62(19)
Ag1 N4 C15 C16 -10.1(2)
C13 C14 C15 N4 1.0(3)
C13 C14 C15 C16 -178.8(2)
C18 N5 C16 C17 3.1(3)
Ag1 N5 C16 C17 -164.53(17)
C18 N5 C16 C15 -177.86(18)
Ag1 N5 C16 C15 14.5(2)
N4 C15 C16 N5 -4.1(3)
C14 C15 C16 N5 175.7(2)
N4 C15 C16 C17 174.9(2)
C14 C15 C16 C17 -5.3(3)
C19 N6 C17 C16 -0.9(4)
N5 C16 C17 N6 -2.1(4)
C15 C16 C17 N6 178.9(2)
C16 N5 C18 C19 -1.2(3)
Ag1 N5 C18 C19 164.36(16)
C17 N6 C19 C18 2.8(3)
C17 N6 C19 C20 -179.4(2)
N5 C18 C19 N6 -1.8(4)
N5 C18 C19 C20 -179.5(2)
N6 C19 C20 N8 -16E1(10)
C18 C19 C20 N8 1E1(10)
